data_4307003
loop_
_publ_author_name
'John C. Jeffery'
'Thomas Riis-Johannessen'
'Callum J. Anderson'
'Christopher J. Adams'
'Adam Robinson'
'Stephen P. Argent'
'Michael D. Ward'
'Craig R. Rice'

_publ_section_title
;
Localization and Delocalization in a Mixed-Valence Dicopper Helicate
;
_journal_name_full 'Inorganic Chemistry'
_journal_page_first 2417
_journal_page_last 2426
_journal_paper_doi 10.1021/ic061504m
_journal_volume 46
_journal_year 2007
_chemical_formula_sum 'C56 H36.63 B3 Cu2 F12 N8 O0.25 S4'
_chemical_formula_weight 1341.31
_chemical_name_systematic
; 
 ? 
;
_space_group_IT_number 15
_symmetry_cell_setting monoclinic
_symmetry_space_group_name_Hall '-C 2yc'
_symmetry_space_group_name_H-M 'C 1 2/c 1'
_atom_sites_solution_hydrogens geom
_atom_sites_solution_primary direct
_atom_sites_solution_secondary difmap
_audit_creation_method SHELXL-97
_cell_angle_alpha 90.00
_cell_angle_beta 121.9390(10)
_cell_angle_gamma 90.00
_cell_formula_units_Z 8
_cell_length_a 27.2491(6)
_cell_length_b 18.7615(5)
_cell_length_c 24.5663(6)
_cell_measurement_reflns_used 8000
_cell_measurement_temperature 100(2)
_cell_measurement_theta_max 139.967
_cell_measurement_theta_min 6.066
_cell_volume 10657.8(5)
_computing_cell_refinement 'SAINT (Bruker, 2001)'
_computing_data_collection 'SMART (Bruker, 2001)'
_computing_data_reduction 'SHELXTL (Bruker, 2001)'
_computing_molecular_graphics 'SHELXTL (Bruker, 2001)'
_computing_publication_material 'SHELXTL (Bruker, 2001)'
_computing_structure_refinement 'SHELXTL (Bruker, 2001)'
_computing_structure_solution 'SHELXTL (Bruker, 2001)'
_diffrn_ambient_temperature 100(2)
_diffrn_detector_area_resol_mean 5.6
_diffrn_measured_fraction_theta_full 0.871
_diffrn_measured_fraction_theta_max 0.871
_diffrn_measurement_device_type 'CCD area detector'
_diffrn_measurement_method 'Frames, each covering 0.3 \% in \w'
_diffrn_radiation_monochromator 'Osmic ConFocal MaxFlux mirror optics'
_diffrn_radiation_source '4.8 kW rotating anode'
_diffrn_radiation_type CuK\a
_diffrn_radiation_wavelength 1.54178
_diffrn_reflns_av_R_equivalents 0.0296
_diffrn_reflns_av_sigmaI/netI 0.0248
_diffrn_reflns_limit_h_max 33
_diffrn_reflns_limit_h_min -33
_diffrn_reflns_limit_k_max 22
_diffrn_reflns_limit_k_min -22
_diffrn_reflns_limit_l_max 29
_diffrn_reflns_limit_l_min -22
_diffrn_reflns_number 29837
_diffrn_reflns_theta_full 70.16
_diffrn_reflns_theta_max 70.16
_diffrn_reflns_theta_min 3.03
_exptl_absorpt_coefficient_mu 3.261
_exptl_absorpt_correction_T_max 1
_exptl_absorpt_correction_T_min 0.338912
_exptl_absorpt_correction_type multi-scan
_exptl_absorpt_process_details 'SADABS (Sheldrick, 2001)'
_exptl_crystal_colour brown
_exptl_crystal_density_diffrn 1.672
_exptl_crystal_density_method 'not measured'
_exptl_crystal_description plate
_exptl_crystal_F_000 5405
_exptl_crystal_size_max 0.3
_exptl_crystal_size_mid 0.2
_exptl_crystal_size_min 0.1
_refine_diff_density_max 1.033
_refine_diff_density_min -0.658
_refine_diff_density_rms 0.068
_refine_ls_extinction_method none
_refine_ls_goodness_of_fit_ref 1.046
_refine_ls_hydrogen_treatment constr
_refine_ls_matrix_type full
_refine_ls_number_parameters 777
_refine_ls_number_reflns 8828
_refine_ls_number_restraints 0
_refine_ls_restrained_S_all 1.046
_refine_ls_R_factor_all 0.0444
_refine_ls_R_factor_gt 0.0404
_refine_ls_shift/su_max 0.001
_refine_ls_shift/su_mean 0.000
_refine_ls_structure_factor_coef Fsqd
_refine_ls_weighting_details 'calc w=1/[\s^2^(Fo^2^)+(0.0671P)^2^+18.3399P] where P=(Fo^2^+2Fc^2^)/3'
_refine_ls_weighting_scheme calc
_refine_ls_wR_factor_gt 0.1121
_refine_ls_wR_factor_ref 0.1155
_reflns_number_gt 7937
_reflns_number_total 8828
_reflns_threshold_expression >2sigma(I)
_cod_data_source_file ic061504msi20060809_123726.cif
_cod_data_source_block riis50m
_cod_database_code 4307003

loop_
_symmetry_equiv_pos_as_xyz
'x, y, z'
'-x, y, -z+1/2'
'x+1/2, y+1/2, z'
'-x+1/2, y+1/2, -z+1/2'
'-x, -y, -z'
'x, -y, z-1/2'
'-x+1/2, -y+1/2, -z'
'x+1/2, -y+1/2, z-1/2'

loop_
_atom_site_label
_atom_site_type_symbol
_atom_site_fract_x
_atom_site_fract_y
_atom_site_fract_z
_atom_site_U_iso_or_equiv
_atom_site_adp_type
_atom_site_occupancy
_atom_site_symmetry_multiplicity
_atom_site_calc_flag
_atom_site_refinement_flags
_atom_site_disorder_assembly
_atom_site_disorder_group
Cu1 Cu 0.0000 0.73332(3) 0.7500 0.02889(14) Uani 1 2 d S . .
Cu2 Cu 0.0000 0.60273(3) 0.7500 0.02790(14) Uani 1 2 d S . .
C11 C 0.01778(12) 0.83195(13) 0.89047(14) 0.0331(6) Uani 1 1 d . . .
C12 C -0.03280(13) 0.85508(14) 0.83564(14) 0.0370(6) Uani 1 1 d . . .
H12 H -0.0337 0.8606 0.7975 0.044 Uiso 1 1 calc R . .
C13 C -0.08175(13) 0.86993(16) 0.83722(16) 0.0432(7) Uani 1 1 d . . .
H13 H -0.1155 0.8843 0.8000 0.052 Uiso 1 1 calc R . .
C14 C -0.08093(14) 0.86354(16) 0.89388(17) 0.0447(7) Uani 1 1 d . . .
H14 H -0.1140 0.8729 0.8947 0.054 Uiso 1 1 calc R . .
C15 C -0.03021(14) 0.84298(15) 0.94925(16) 0.0410(7) Uani 1 1 d . . .
H15 H -0.0291 0.8397 0.9877 0.049 Uiso 1 1 calc R . .
C16 C 0.01883(13) 0.82721(14) 0.94801(14) 0.0368(6) Uani 1 1 d . . .
H16 H 0.0526 0.8134 0.9855 0.044 Uiso 1 1 calc R . .
N21 N 0.06341(9) 0.78505(11) 0.83334(11) 0.0310(5) Uani 1 1 d . . .
C22 C 0.11375(11) 0.77015(14) 0.84065(13) 0.0333(6) Uani 1 1 d . . .
S23 S 0.17173(3) 0.78806(4) 0.91611(3) 0.03942(17) Uani 1 1 d . . .
C24 C 0.12538(12) 0.81668(15) 0.93836(14) 0.0378(6) Uani 1 1 d . . .
H24 H 0.1370 0.8333 0.9791 0.045 Uiso 1 1 calc R . .
C25 C 0.06915(12) 0.81212(14) 0.88882(13) 0.0337(6) Uani 1 1 d . . .
N31 N 0.06567(9) 0.71238(11) 0.74008(11) 0.0292(5) Uani 1 1 d . . .
C32 C 0.06308(11) 0.68261(13) 0.68841(13) 0.0298(5) Uani 1 1 d . . .
C33 C 0.11098(12) 0.68006(15) 0.68282(14) 0.0347(6) Uani 1 1 d . . .
H33 H 0.1082 0.6612 0.6463 0.042 Uiso 1 1 calc R . .
C34 C 0.16318(12) 0.70612(17) 0.73256(15) 0.0413(7) Uani 1 1 d . . .
H34 H 0.1959 0.7045 0.7299 0.050 Uiso 1 1 calc R . .
C35 C 0.16640(12) 0.73457(16) 0.78620(15) 0.0407(7) Uani 1 1 d . . .
H35 H 0.2014 0.7512 0.8204 0.049 Uiso 1 1 calc R . .
C36 C 0.11676(11) 0.73792(14) 0.78830(13) 0.0329(6) Uani 1 1 d . . .
N41 N -0.02656(9) 0.62494(11) 0.66006(10) 0.0273(5) Uani 1 1 d . . .
C42 C 0.00648(11) 0.65193(13) 0.63908(13) 0.0298(6) Uani 1 1 d . . .
C43 C -0.01298(12) 0.65243(14) 0.57401(14) 0.0325(6) Uani 1 1 d . . .
H43 H 0.0110 0.6684 0.5603 0.039 Uiso 1 1 calc R . .
C44 C -0.06826(12) 0.62902(14) 0.53014(14) 0.0344(6) Uani 1 1 d . . .
H44 H -0.0821 0.6301 0.4865 0.041 Uiso 1 1 calc R . .
C45 C -0.10301(12) 0.60389(14) 0.55136(13) 0.0340(6) Uani 1 1 d . . .
H45 H -0.1407 0.5892 0.5224 0.041 Uiso 1 1 calc R . .
C46 C -0.08034(11) 0.60116(14) 0.61689(13) 0.0303(6) Uani 1 1 d . . .
N51 N 0.07830(9) 0.55078(11) 0.79209(11) 0.0290(5) Uani 1 1 d . . .
C52 C 0.10964(11) 0.57046(14) 0.85260(13) 0.0305(6) Uani 1 1 d . . .
S53 S 0.18254(3) 0.56149(4) 0.88624(3) 0.03426(16) Uani 1 1 d . . .
C54 C 0.17022(11) 0.52757(15) 0.81558(14) 0.0342(6) Uani 1 1 d . . .
H54 H 0.1992 0.5129 0.8088 0.041 Uiso 1 1 calc R . .
C55 C 0.11225(11) 0.52465(13) 0.77020(13) 0.0304(6) Uani 1 1 d . . .
C61 C 0.08383(11) 0.49829(13) 0.70365(13) 0.0299(6) Uani 1 1 d . . .
C62 C 0.11107(12) 0.50215(14) 0.66919(14) 0.0342(6) Uani 1 1 d . . .
H62 H 0.1489 0.5187 0.6890 0.041 Uiso 1 1 calc R . .
C63 C 0.08181(13) 0.48132(14) 0.60517(15) 0.0378(6) Uani 1 1 d . . .
H63 H 0.1000 0.4843 0.5822 0.045 Uiso 1 1 calc R . .
C64 C 0.02567(13) 0.45616(15) 0.57554(14) 0.0375(6) Uani 1 1 d . . .
H64 H 0.0061 0.4426 0.5326 0.045 Uiso 1 1 calc R . .
C65 C -0.00144(12) 0.45113(15) 0.60971(14) 0.0355(6) Uani 1 1 d . . .
H65 H -0.0391 0.4341 0.5897 0.043 Uiso 1 1 calc R . .
C66 C 0.02716(11) 0.47127(14) 0.67325(14) 0.0317(6) Uani 1 1 d . . .
H66 H 0.0089 0.4670 0.6961 0.038 Uiso 1 1 calc R . .
Cu3 Cu 0.0000 0.22598(3) 0.7500 0.02981(14) Uani 1 2 d S . .
Cu4 Cu 0.0000 0.09646(3) 0.7500 0.03019(14) Uani 1 2 d S . .
C71 C -0.12651(11) 0.32890(13) 0.71777(13) 0.0303(6) Uani 1 1 d . . .
C72 C -0.18564(11) 0.32703(14) 0.69404(14) 0.0351(6) Uani 1 1 d . . .
H72 H -0.1987 0.3112 0.7201 0.042 Uiso 1 1 calc R . .
C73 C -0.22492(12) 0.34872(15) 0.63180(15) 0.0396(7) Uani 1 1 d . . .
H73 H -0.2643 0.3477 0.6161 0.048 Uiso 1 1 calc R . .
C74 C -0.20561(12) 0.37190(15) 0.59292(14) 0.0395(7) Uani 1 1 d . . .
H74 H -0.2322 0.3857 0.5509 0.047 Uiso 1 1 calc R . .
C75 C -0.14716(12) 0.37473(14) 0.61589(14) 0.0349(6) Uani 1 1 d . . .
H75 H -0.1344 0.3905 0.5896 0.042 Uiso 1 1 calc R . .
C76 C -0.10743(11) 0.35375(13) 0.67879(13) 0.0315(6) Uani 1 1 d . . .
H76 H -0.0680 0.3564 0.6947 0.038 Uiso 1 1 calc R . .
N81 N -0.03185(9) 0.27760(11) 0.79880(10) 0.0283(5) Uani 1 1 d . . .
C82 C -0.00008(11) 0.25936(13) 0.85977(13) 0.0295(6) Uani 1 1 d . . .
S83 S -0.03328(3) 0.27097(4) 0.90172(3) 0.03495(16) Uani 1 1 d . . .
C84 C -0.09278(11) 0.30390(15) 0.83388(14) 0.0350(6) Uani 1 1 d . . .
H84 H -0.1261 0.3197 0.8317 0.042 Uiso 1 1 calc R . .
C85 C -0.08507(10) 0.30398(13) 0.78356(13) 0.0291(6) Uani 1 1 d . . .
N91 N -0.06473(8) 0.20195(11) 0.66173(10) 0.0274(4) Uani 1 1 d . . .
C92 C -0.11699(10) 0.17609(13) 0.64538(13) 0.0280(5) Uani 1 1 d . . .
C93 C -0.16394(11) 0.17962(14) 0.58228(13) 0.0309(6) Uani 1 1 d . . .
H93 H -0.2002 0.1635 0.5719 0.037 Uiso 1 1 calc R . .
C94 C -0.15600(11) 0.20706(15) 0.53580(13) 0.0350(6) Uani 1 1 d . . .
H94 H -0.1869 0.2094 0.4935 0.042 Uiso 1 1 calc R . .
C95 C -0.10200(11) 0.23131(14) 0.55159(13) 0.0320(6) Uani 1 1 d . . .
H95 H -0.0958 0.2488 0.5203 0.038 Uiso 1 1 calc R . .
C96 C -0.05757(11) 0.22876(13) 0.61543(12) 0.0277(5) Uani 1 1 d . . .
N101 N 0.07338(9) 0.11372(11) 0.75374(10) 0.0283(5) Uani 1 1 d . . .
C102 C 0.12188(11) 0.14376(13) 0.80293(13) 0.0288(5) Uani 1 1 d . . .
C103 C 0.17288(11) 0.14484(15) 0.80307(14) 0.0350(6) Uani 1 1 d . . .
H103 H 0.2064 0.1638 0.8378 0.042 Uiso 1 1 calc R . .
C104 C 0.17344(12) 0.11762(17) 0.75123(15) 0.0405(7) Uani 1 1 d . . .
H104 H 0.2073 0.1186 0.7506 0.049 Uiso 1 1 calc R . .
C105 C 0.12359(12) 0.08898(16) 0.70037(15) 0.0403(7) Uani 1 1 d . . .
H105 H 0.1230 0.0716 0.6646 0.048 Uiso 1 1 calc R . .
C106 C 0.07442(11) 0.08658(14) 0.70370(13) 0.0323(6) Uani 1 1 d . . .
N111 N 0.02130(9) 0.04182(12) 0.83273(11) 0.0319(5) Uani 1 1 d . . .
C112 C -0.01992(11) 0.05295(14) 0.84470(13) 0.0332(6) Uani 1 1 d . . .
S113 S -0.00263(3) 0.02622(4) 0.91932(3) 0.03872(18) Uani 1 1 d . . .
C114 C 0.06292(12) -0.00104(16) 0.93493(14) 0.0401(7) Uani 1 1 d . . .
H114 H 0.0911 -0.0216 0.9734 0.048 Uiso 1 1 calc R . .
C115 C 0.06941(12) 0.01084(14) 0.88435(14) 0.0348(6) Uani 1 1 d . . .
C121 C 0.12165(12) -0.00594(14) 0.88291(14) 0.0354(6) Uani 1 1 d . . .
C122 C 0.17615(12) 0.00498(14) 0.93847(14) 0.0357(6) Uani 1 1 d . . .
H122 H 0.1789 0.0211 0.9758 0.043 Uiso 1 1 calc R . .
C123 C 0.22593(12) -0.00808(15) 0.93797(15) 0.0401(7) Uani 1 1 d . . .
H123 H 0.2619 0.0000 0.9748 0.048 Uiso 1 1 calc R . .
C124 C 0.22266(14) -0.03294(17) 0.88342(16) 0.0465(8) Uani 1 1 d . . .
H124 H 0.2562 -0.0414 0.8833 0.056 Uiso 1 1 calc R . .
C125 C 0.16868(14) -0.04536(17) 0.82838(16) 0.0484(8) Uani 1 1 d . . .
H125 H 0.1663 -0.0626 0.7916 0.058 Uiso 1 1 calc R . .
C126 C 0.11848(13) -0.03213(15) 0.82817(15) 0.0418(7) Uani 1 1 d . . .
H126 H 0.0826 -0.0408 0.7913 0.050 Uiso 1 1 calc R . .
B1 B 0.17225(16) 0.0074(3) 0.5968(2) 0.0548(11) Uani 1 1 d . . .
F1A F 0.11743(7) 0.03395(12) 0.57691(8) 0.0546(5) Uani 1 1 d . . .
F1B F 0.20337(9) -0.00158(17) 0.66252(10) 0.0819(8) Uani 1 1 d . . .
F1C F 0.16568(9) -0.05748(12) 0.56589(11) 0.0651(6) Uani 1 1 d . . .
F1D F 0.19944(9) 0.05509(15) 0.57798(11) 0.0709(6) Uani 1 1 d . . .
B2 B 0.15978(14) 0.38312(19) 0.06406(17) 0.0381(7) Uani 1 1 d . . .
F2A F 0.14718(8) 0.44326(10) 0.02651(9) 0.0522(5) Uani 1 1 d . . .
F2B F 0.19583(7) 0.33805(10) 0.05521(9) 0.0485(4) Uani 1 1 d . . .
F2C F 0.10800(7) 0.34742(9) 0.04639(9) 0.0453(4) Uani 1 1 d . . .
F2D F 0.18743(7) 0.40132(10) 0.12863(8) 0.0464(4) Uani 1 1 d . . .
B3 B 0.18138(15) 0.7260(2) 0.10823(19) 0.0504(10) Uani 1 1 d . . .
F3A F 0.17929(10) 0.65209(13) 0.11423(13) 0.0768(7) Uani 1 1 d . . .
F3B F 0.20633(8) 0.75630(15) 0.16862(10) 0.0712(7) Uani 1 1 d . . .
F3C F 0.21256(8) 0.74245(15) 0.08017(10) 0.0717(7) Uani 1 1 d . . .
F3D F 0.12490(7) 0.75010(10) 0.06988(9) 0.0479(4) Uani 1 1 d . . .
O1 O 0.7768(3) 0.8785(5) 0.7550(4) 0.060(2) Uani 0.30 1 d P . .

loop_
_atom_site_aniso_label
_atom_site_aniso_U_11
_atom_site_aniso_U_22
_atom_site_aniso_U_33
_atom_site_aniso_U_23
_atom_site_aniso_U_13
_atom_site_aniso_U_12
Cu1 0.0289(3) 0.0316(3) 0.0269(3) 0.000 0.0152(2) 0.000
Cu2 0.0272(3) 0.0322(3) 0.0238(3) 0.000 0.0131(2) 0.000
C11 0.0410(14) 0.0259(12) 0.0326(15) -0.0032(11) 0.0195(13) -0.0018(10)
C12 0.0487(16) 0.0304(13) 0.0306(14) -0.0008(11) 0.0202(13) 0.0014(12)
C13 0.0428(16) 0.0390(15) 0.0427(17) 0.0019(13) 0.0191(14) 0.0071(12)
C14 0.0484(17) 0.0374(15) 0.054(2) -0.0014(14) 0.0310(16) 0.0037(13)
C15 0.0545(18) 0.0342(14) 0.0419(17) 0.0003(13) 0.0306(15) 0.0013(12)
C16 0.0471(16) 0.0316(13) 0.0315(14) 0.0015(12) 0.0207(13) 0.0008(12)
N21 0.0348(11) 0.0294(11) 0.0283(11) -0.0009(9) 0.0163(10) -0.0041(9)
C22 0.0340(13) 0.0343(13) 0.0299(14) -0.0009(11) 0.0157(12) -0.0059(11)
S23 0.0331(3) 0.0485(4) 0.0315(4) -0.0051(3) 0.0136(3) -0.0054(3)
C24 0.0421(15) 0.0376(14) 0.0318(14) -0.0023(12) 0.0182(13) -0.0026(12)
C25 0.0428(14) 0.0291(13) 0.0290(14) -0.0010(11) 0.0188(12) -0.0037(11)
N31 0.0291(10) 0.0303(11) 0.0301(11) 0.0008(9) 0.0169(9) -0.0006(8)
C32 0.0339(13) 0.0287(12) 0.0287(13) 0.0035(11) 0.0178(11) 0.0007(10)
C33 0.0392(14) 0.0354(14) 0.0368(15) 0.0009(12) 0.0251(13) 0.0004(11)
C34 0.0356(14) 0.0487(17) 0.0460(17) -0.0005(14) 0.0260(14) -0.0020(12)
C35 0.0310(13) 0.0519(17) 0.0387(16) -0.0028(14) 0.0181(13) -0.0059(12)
C36 0.0337(13) 0.0345(13) 0.0294(14) -0.0009(11) 0.0159(12) -0.0046(11)
N41 0.0293(10) 0.0276(10) 0.0250(11) 0.0003(9) 0.0143(9) 0.0017(8)
C42 0.0348(13) 0.0269(12) 0.0303(14) 0.0006(11) 0.0190(12) 0.0034(10)
C43 0.0412(14) 0.0296(13) 0.0321(14) 0.0014(11) 0.0230(13) 0.0019(11)
C44 0.0434(15) 0.0333(13) 0.0276(14) 0.0007(11) 0.0196(12) 0.0026(11)
C45 0.0333(13) 0.0349(14) 0.0284(14) -0.0008(11) 0.0127(12) 0.0011(11)
C46 0.0304(12) 0.0299(12) 0.0292(14) 0.0003(11) 0.0148(11) 0.0022(10)
N51 0.0298(10) 0.0288(11) 0.0282(11) 0.0010(9) 0.0151(9) 0.0006(8)
C52 0.0302(12) 0.0308(12) 0.0280(13) 0.0023(11) 0.0137(11) 0.0010(10)
S53 0.0280(3) 0.0418(4) 0.0292(3) 0.0007(3) 0.0126(3) 0.0021(3)
C54 0.0305(13) 0.0385(14) 0.0351(15) 0.0015(12) 0.0184(12) 0.0035(11)
C55 0.0304(12) 0.0293(13) 0.0332(15) 0.0040(11) 0.0180(12) 0.0026(10)
C61 0.0329(13) 0.0275(12) 0.0312(14) 0.0012(11) 0.0183(11) 0.0038(10)
C62 0.0365(14) 0.0325(13) 0.0377(16) -0.0002(12) 0.0224(13) 0.0000(11)
C63 0.0518(17) 0.0346(14) 0.0379(16) 0.0011(12) 0.0311(14) 0.0008(12)
C64 0.0493(16) 0.0325(14) 0.0315(14) -0.0013(12) 0.0219(13) 0.0017(12)
C65 0.0347(13) 0.0340(14) 0.0353(15) -0.0023(12) 0.0168(12) -0.0005(11)
C66 0.0353(13) 0.0302(13) 0.0343(15) 0.0017(11) 0.0217(12) 0.0037(10)
Cu3 0.0273(3) 0.0338(3) 0.0260(3) 0.000 0.0124(2) 0.000
Cu4 0.0265(3) 0.0363(3) 0.0254(3) 0.000 0.0121(2) 0.000
C71 0.0303(12) 0.0286(12) 0.0289(14) -0.0020(11) 0.0136(11) 0.0034(10)
C72 0.0317(13) 0.0351(14) 0.0369(15) -0.0010(12) 0.0171(12) 0.0013(11)
C73 0.0285(13) 0.0369(14) 0.0420(17) -0.0014(13) 0.0108(13) 0.0024(11)
C74 0.0368(14) 0.0355(14) 0.0309(15) 0.0024(12) 0.0075(12) 0.0022(11)
C75 0.0394(14) 0.0315(13) 0.0322(14) 0.0008(12) 0.0178(12) 0.0004(11)
C76 0.0292(12) 0.0303(13) 0.0326(14) -0.0009(11) 0.0147(11) 0.0024(10)
N81 0.0286(10) 0.0281(10) 0.0275(11) 0.0000(9) 0.0144(9) 0.0015(8)
C82 0.0321(12) 0.0301(12) 0.0267(13) -0.0009(11) 0.0159(11) -0.0006(10)
S83 0.0346(3) 0.0428(4) 0.0302(3) 0.0034(3) 0.0191(3) 0.0073(3)
C84 0.0304(13) 0.0383(14) 0.0348(15) 0.0026(12) 0.0164(12) 0.0051(11)
C85 0.0274(12) 0.0291(12) 0.0306(14) 0.0003(11) 0.0151(11) 0.0016(10)
N91 0.0255(10) 0.0299(10) 0.0233(10) -0.0001(9) 0.0106(9) 0.0002(8)
C92 0.0267(12) 0.0272(12) 0.0284(13) 0.0003(10) 0.0135(11) 0.0011(9)
C93 0.0276(12) 0.0317(13) 0.0288(14) -0.0011(11) 0.0119(11) -0.0025(10)
C94 0.0306(13) 0.0380(14) 0.0269(13) 0.0014(12) 0.0087(11) -0.0006(11)
C95 0.0353(13) 0.0344(13) 0.0259(13) 0.0030(11) 0.0159(11) -0.0006(11)
C96 0.0312(12) 0.0277(12) 0.0255(13) -0.0017(10) 0.0159(11) -0.0010(10)
N101 0.0284(10) 0.0289(10) 0.0264(11) 0.0012(9) 0.0137(9) 0.0024(8)
C102 0.0276(12) 0.0285(12) 0.0285(14) 0.0017(11) 0.0136(11) 0.0018(10)
C103 0.0295(13) 0.0366(14) 0.0357(15) -0.0016(12) 0.0150(12) 0.0011(11)
C104 0.0326(14) 0.0510(17) 0.0438(17) -0.0039(14) 0.0243(13) 0.0029(12)
C105 0.0389(15) 0.0505(17) 0.0337(15) -0.0038(13) 0.0206(13) 0.0054(12)
C106 0.0323(13) 0.0356(14) 0.0266(13) -0.0002(11) 0.0139(12) 0.0049(11)
N111 0.0315(11) 0.0313(11) 0.0272(11) 0.0021(9) 0.0116(9) -0.0036(9)
C112 0.0339(13) 0.0318(13) 0.0292(14) 0.0020(11) 0.0134(12) -0.0058(11)
S113 0.0374(3) 0.0468(4) 0.0278(3) 0.0049(3) 0.0144(3) -0.0067(3)
C114 0.0366(14) 0.0410(15) 0.0322(15) 0.0061(13) 0.0110(12) -0.0062(12)
C115 0.0331(13) 0.0298(13) 0.0310(14) 0.0029(11) 0.0098(12) -0.0032(10)
C121 0.0366(14) 0.0265(12) 0.0341(15) 0.0046(11) 0.0127(12) 0.0000(11)
C122 0.0368(14) 0.0321(13) 0.0319(15) 0.0038(12) 0.0140(12) -0.0002(11)
C123 0.0368(14) 0.0376(15) 0.0363(16) 0.0049(13) 0.0127(13) 0.0026(12)
C124 0.0436(16) 0.0432(16) 0.0477(19) 0.0030(14) 0.0208(15) 0.0088(13)
C125 0.0545(18) 0.0430(16) 0.0398(17) -0.0064(14) 0.0196(15) 0.0080(14)
C126 0.0428(15) 0.0329(14) 0.0348(16) -0.0012(12) 0.0105(13) 0.0030(12)
B1 0.0362(18) 0.093(3) 0.039(2) 0.011(2) 0.0225(16) 0.0090(19)
F1A 0.0385(9) 0.0910(14) 0.0344(9) -0.0013(10) 0.0194(8) 0.0159(9)
F1B 0.0431(11) 0.164(3) 0.0390(11) 0.0197(14) 0.0222(9) 0.0216(13)
F1C 0.0690(13) 0.0756(14) 0.0633(13) 0.0232(11) 0.0436(12) 0.0281(11)
F1D 0.0535(11) 0.1095(18) 0.0532(12) -0.0073(13) 0.0307(10) -0.0129(12)
B2 0.0348(16) 0.0467(18) 0.0360(18) -0.0033(15) 0.0210(14) 0.0011(14)
F2A 0.0483(10) 0.0582(11) 0.0517(11) 0.0106(9) 0.0275(9) 0.0048(8)
F2B 0.0405(9) 0.0573(11) 0.0487(11) -0.0134(9) 0.0243(8) 0.0031(8)
F2C 0.0397(9) 0.0556(10) 0.0448(10) -0.0121(8) 0.0252(8) -0.0082(7)
F2D 0.0413(9) 0.0616(11) 0.0350(9) -0.0101(8) 0.0193(8) -0.0012(8)
B3 0.0310(16) 0.082(3) 0.0387(19) -0.002(2) 0.0188(15) 0.0029(17)
F3A 0.0641(13) 0.0799(16) 0.0860(18) 0.0125(13) 0.0394(13) 0.0259(12)
F3B 0.0387(10) 0.132(2) 0.0426(11) -0.0150(12) 0.0214(9) -0.0175(11)
F3C 0.0378(10) 0.137(2) 0.0442(11) 0.0007(13) 0.0246(9) -0.0019(11)
F3D 0.0348(8) 0.0659(11) 0.0414(10) 0.0008(9) 0.0190(8) 0.0045(8)
O1 0.042(4) 0.086(6) 0.057(5) -0.004(4) 0.030(4) -0.005(4)

loop_
_atom_type_symbol
_atom_type_description
_atom_type_scat_dispersion_real
_atom_type_scat_dispersion_imag
_atom_type_scat_source
C C 0.0181 0.0091 'International Tables Vol C Tables 4.2.6.8 and 6.1.1.4'
H H 0.0000 0.0000 'International Tables Vol C Tables 4.2.6.8 and 6.1.1.4'
B B 0.0090 0.0039 'International Tables Vol C Tables 4.2.6.8 and 6.1.1.4'
N N 0.0311 0.0180 'International Tables Vol C Tables 4.2.6.8 and 6.1.1.4'
F F 0.0727 0.0534 'International Tables Vol C Tables 4.2.6.8 and 6.1.1.4'
S S 0.3331 0.5567 'International Tables Vol C Tables 4.2.6.8 and 6.1.1.4'
Cu Cu -1.9646 0.5888 'International Tables Vol C Tables 4.2.6.8 and 6.1.1.4'
O O 0.0492 0.0322 'International Tables Vol C Tables 4.2.6.8 and 6.1.1.4'

loop_
_geom_angle_atom_site_label_1
_geom_angle_atom_site_label_2
_geom_angle_atom_site_label_3
_geom_angle
_geom_angle_site_symmetry_1
_geom_angle_site_symmetry_3
_geom_angle_publ_flag
N31 Cu1 N31 156.97(13) 2_556 . ?
N31 Cu1 N21 107.79(9) 2_556 . ?
N31 Cu1 N21 83.09(9) . . ?
N31 Cu1 N21 83.09(9) 2_556 2_556 ?
N31 Cu1 N21 107.79(9) . 2_556 ?
N21 Cu1 N21 124.72(12) . 2_556 ?
N31 Cu1 Cu2 78.49(6) 2_556 . ?
N31 Cu1 Cu2 78.49(6) . . ?
N21 Cu1 Cu2 117.64(6) . . ?
N21 Cu1 Cu2 117.64(6) 2_556 . ?
N41 Cu2 N41 155.60(12) 2_556 . ?
N41 Cu2 N51 109.36(9) 2_556 2_556 ?
N41 Cu2 N51 82.45(9) . 2_556 ?
N41 Cu2 N51 82.45(9) 2_556 . ?
N41 Cu2 N51 109.36(9) . . ?
N51 Cu2 N51 123.48(12) 2_556 . ?
N41 Cu2 Cu1 77.80(6) 2_556 . ?
N41 Cu2 Cu1 77.80(6) . . ?
N51 Cu2 Cu1 118.26(6) 2_556 . ?
N51 Cu2 Cu1 118.26(6) . . ?
C12 C11 C16 118.5(3) . . ?
C12 C11 C25 121.5(3) . . ?
C16 C11 C25 120.0(3) . . ?
C13 C12 C11 120.8(3) . . ?
C12 C13 C14 120.5(3) . . ?
C15 C14 C13 119.2(3) . . ?
C16 C15 C14 120.7(3) . . ?
C15 C16 C11 120.2(3) . . ?
C22 N21 C25 112.1(2) . . ?
C22 N21 Cu1 107.26(18) . . ?
C25 N21 Cu1 137.64(18) . . ?
N21 C22 C36 120.5(2) . . ?
N21 C22 S23 113.8(2) . . ?
C36 C22 S23 125.7(2) . . ?
C24 S23 C22 89.61(14) . . ?
C25 C24 S23 111.5(2) . . ?
C24 C25 N21 113.0(3) . . ?
C24 C25 C11 126.6(3) . . ?
N21 C25 C11 120.5(2) . . ?
C36 N31 C32 119.1(2) . . ?
C36 N31 Cu1 113.76(18) . . ?
C32 N31 Cu1 126.75(17) . . ?
N31 C32 C33 121.6(2) . . ?
N31 C32 C42 116.2(2) . . ?
C33 C32 C42 122.2(3) . . ?
C32 C33 C34 118.9(3) . . ?
C35 C34 C33 119.7(3) . . ?
C34 C35 C36 118.9(3) . . ?
N31 C36 C35 121.7(3) . . ?
N31 C36 C22 114.0(2) . . ?
C35 C36 C22 124.3(3) . . ?
C42 N41 C46 119.3(2) . . ?
C42 N41 Cu2 125.69(17) . . ?
C46 N41 Cu2 114.35(18) . . ?
N41 C42 C43 121.0(2) . . ?
N41 C42 C32 116.6(2) . . ?
C43 C42 C32 122.4(2) . . ?
C44 C43 C42 119.3(3) . . ?
C43 C44 C45 119.7(3) . . ?
C44 C45 C46 118.5(2) . . ?
N41 C46 C45 122.1(2) . . ?
N41 C46 C52 112.6(2) . 2_556 ?
C45 C46 C52 125.3(2) . 2_556 ?
C52 N51 C55 111.8(2) . . ?
C52 N51 Cu2 108.39(17) . . ?
C55 N51 Cu2 134.54(18) . . ?
N51 C52 C46 118.8(2) . 2_556 ?
N51 C52 S53 114.4(2) . . ?
C46 C52 S53 126.7(2) 2_556 . ?
C54 S53 C52 89.54(13) . . ?
C55 C54 S53 111.3(2) . . ?
C54 C55 N51 113.0(2) . . ?
C54 C55 C61 128.2(3) . . ?
N51 C55 C61 118.9(2) . . ?
C62 C61 C66 119.0(3) . . ?
C62 C61 C55 121.4(2) . . ?
C66 C61 C55 119.6(2) . . ?
C63 C62 C61 120.1(3) . . ?
C64 C63 C62 120.2(3) . . ?
C63 C64 C65 120.0(3) . . ?
C66 C65 C64 120.3(3) . . ?
C65 C66 C61 120.3(3) . . ?
N91 Cu3 N91 153.84(12) . 2_556 ?
N91 Cu3 N81 109.72(8) . . ?
N91 Cu3 N81 82.86(8) 2_556 . ?
N91 Cu3 N81 82.86(8) . 2_556 ?
N91 Cu3 N81 109.72(8) 2_556 2_556 ?
N81 Cu3 N81 123.81(12) . 2_556 ?
N91 Cu3 Cu4 76.92(6) . . ?
N91 Cu3 Cu4 76.92(6) 2_556 . ?
N81 Cu3 Cu4 118.09(6) . . ?
N81 Cu3 Cu4 118.09(6) 2_556 . ?
N101 Cu4 N101 161.16(12) 2_556 . ?
N101 Cu4 N111 106.51(9) 2_556 2_556 ?
N101 Cu4 N111 83.00(9) . 2_556 ?
N101 Cu4 N111 83.00(9) 2_556 . ?
N101 Cu4 N111 106.51(9) . . ?
N111 Cu4 N111 120.52(13) 2_556 . ?
N101 Cu4 Cu3 80.58(6) 2_556 . ?
N101 Cu4 Cu3 80.58(6) . . ?
N111 Cu4 Cu3 119.74(6) 2_556 . ?
N111 Cu4 Cu3 119.74(6) . . ?
C76 C71 C72 119.4(3) . . ?
C76 C71 C85 120.9(2) . . ?
C72 C71 C85 119.7(3) . . ?
C73 C72 C71 120.1(3) . . ?
C74 C73 C72 120.1(3) . . ?
C75 C74 C73 120.5(3) . . ?
C74 C75 C76 119.6(3) . . ?
C71 C76 C75 120.3(2) . . ?
C82 N81 C85 111.4(2) . . ?
C82 N81 Cu3 108.30(17) . . ?
C85 N81 Cu3 135.72(18) . . ?
N81 C82 C96 119.2(2) . 2_556 ?
N81 C82 S83 114.42(19) . . ?
C96 C82 S83 126.3(2) 2_556 . ?
C82 S83 C84 89.41(13) . . ?
C85 C84 S83 111.3(2) . . ?
C84 C85 N81 113.4(2) . . ?
C84 C85 C71 126.9(2) . . ?
N81 C85 C71 119.7(2) . . ?
C92 N91 C96 118.9(2) . . ?
C92 N91 Cu3 126.36(18) . . ?
C96 N91 Cu3 113.18(16) . . ?
N91 C92 C93 121.1(2) . . ?
N91 C92 C102 117.0(2) . 2_556 ?
C93 C92 C102 121.9(2) . 2_556 ?
C94 C93 C92 119.2(2) . . ?
C93 C94 C95 120.2(2) . . ?
C96 C95 C94 117.9(3) . . ?
N91 C96 C95 122.5(2) . . ?
N91 C96 C82 113.3(2) . 2_556 ?
C95 C96 C82 124.0(2) . 2_556 ?
C106 N101 C102 119.4(2) . . ?
C106 N101 Cu4 113.89(17) . . ?
C102 N101 Cu4 126.49(18) . . ?
N101 C102 C103 120.8(3) . . ?
N101 C102 C92 116.7(2) . 2_556 ?
C103 C102 C92 122.5(2) . 2_556 ?
C104 C103 C102 119.5(3) . . ?
C105 C104 C103 119.6(3) . . ?
C104 C105 C106 118.6(3) . . ?
N101 C106 C105 122.0(2) . . ?
N101 C106 C112 113.7(2) . 2_556 ?
C105 C106 C112 124.2(3) . 2_556 ?
C112 N111 C115 111.6(2) . . ?
C112 N111 Cu4 108.14(17) . . ?
C115 N111 Cu4 138.5(2) . . ?
N111 C112 C106 120.3(3) . 2_556 ?
N111 C112 S113 114.1(2) . . ?
C106 C112 S113 125.6(2) 2_556 . ?
C114 S113 C112 89.47(14) . . ?
C115 C114 S113 112.0(2) . . ?
C114 C115 N111 112.9(3) . . ?
C114 C115 C121 125.4(3) . . ?
N111 C115 C121 121.8(3) . . ?
C126 C121 C122 119.0(3) . . ?
C126 C121 C115 122.1(3) . . ?
C122 C121 C115 118.9(3) . . ?
C123 C122 C121 120.2(3) . . ?
C124 C123 C122 120.6(3) . . ?
C123 C124 C125 119.5(3) . . ?
C126 C125 C124 120.4(3) . . ?
C125 C126 C121 120.2(3) . . ?
F1B B1 F1D 111.2(3) . . ?
F1B B1 F1C 110.6(4) . . ?
F1D B1 F1C 108.6(3) . . ?
F1B B1 F1A 109.5(3) . . ?
F1D B1 F1A 108.3(3) . . ?
F1C B1 F1A 108.4(3) . . ?
F2A B2 F2D 110.8(3) . . ?
F2A B2 F2B 109.7(3) . . ?
F2D B2 F2B 108.9(2) . . ?
F2A B2 F2C 109.2(2) . . ?
F2D B2 F2C 108.6(3) . . ?
F2B B2 F2C 109.7(3) . . ?
F3C B3 F3B 111.0(3) . . ?
F3C B3 F3D 110.0(3) . . ?
F3B B3 F3D 109.4(3) . . ?
F3C B3 F3A 110.1(3) . . ?
F3B B3 F3A 108.6(3) . . ?
F3D B3 F3A 107.6(3) . . ?

loop_
_geom_bond_atom_site_label_1
_geom_bond_atom_site_label_2
_geom_bond_distance
_geom_bond_site_symmetry_2
_geom_bond_publ_flag
Cu1 N31 1.969(2) 2_556 ?
Cu1 N31 1.969(2) . ?
Cu1 N21 2.092(2) . ?
Cu1 N21 2.092(2) 2_556 ?
Cu1 Cu2 2.4501(7) . ?
Cu2 N41 1.972(2) 2_556 ?
Cu2 N41 1.972(2) . ?
Cu2 N51 2.058(2) 2_556 ?
Cu2 N51 2.058(2) . ?
C11 C12 1.392(4) . ?
C11 C16 1.401(4) . ?
C11 C25 1.470(4) . ?
C12 C13 1.383(4) . ?
C13 C14 1.386(5) . ?
C14 C15 1.386(5) . ?
C15 C16 1.385(4) . ?
N21 C22 1.316(4) . ?
N21 C25 1.383(4) . ?
C22 C36 1.462(4) . ?
C22 S23 1.716(3) . ?
S23 C24 1.707(3) . ?
C24 C25 1.365(4) . ?
N31 C36 1.351(3) . ?
N31 C32 1.354(4) . ?
C32 C33 1.384(4) . ?
C32 C42 1.484(4) . ?
C33 C34 1.384(4) . ?
C34 C35 1.381(4) . ?
C35 C36 1.382(4) . ?
N41 C42 1.351(3) . ?
N41 C46 1.352(3) . ?
C42 C43 1.393(4) . ?
C43 C44 1.380(4) . ?
C44 C45 1.383(4) . ?
C45 C46 1.387(4) . ?
C46 C52 1.471(4) 2_556 ?
N51 C52 1.316(3) . ?
N51 C55 1.383(3) . ?
C52 C46 1.471(4) 2_556 ?
C52 S53 1.709(3) . ?
S53 C54 1.707(3) . ?
C54 C55 1.370(4) . ?
C55 C61 1.476(4) . ?
C61 C62 1.392(4) . ?
C61 C66 1.407(4) . ?
C62 C63 1.391(4) . ?
C63 C64 1.384(4) . ?
C64 C65 1.384(4) . ?
C65 C66 1.378(4) . ?
Cu3 N91 1.992(2) . ?
Cu3 N91 1.992(2) 2_556 ?
Cu3 N81 2.057(2) . ?
Cu3 N81 2.057(2) 2_556 ?
Cu3 Cu4 2.4300(8) . ?
Cu4 N101 1.979(2) 2_556 ?
Cu4 N101 1.979(2) . ?
Cu4 N111 2.066(2) 2_556 ?
Cu4 N111 2.066(2) . ?
C71 C76 1.390(4) . ?
C71 C72 1.394(4) . ?
C71 C85 1.475(4) . ?
C72 C73 1.385(4) . ?
C73 C74 1.382(5) . ?
C74 C75 1.381(4) . ?
C75 C76 1.395(4) . ?
N81 C82 1.318(3) . ?
N81 C85 1.383(3) . ?
C82 C96 1.468(3) 2_556 ?
C82 S83 1.707(3) . ?
S83 C84 1.711(3) . ?
C84 C85 1.359(4) . ?
N91 C92 1.349(3) . ?
N91 C96 1.349(3) . ?
C92 C93 1.395(4) . ?
C92 C102 1.476(4) 2_556 ?
C93 C94 1.370(4) . ?
C94 C95 1.385(4) . ?
C95 C96 1.385(4) . ?
C96 C82 1.468(3) 2_556 ?
N101 C106 1.345(4) . ?
N101 C102 1.355(3) . ?
C102 C103 1.388(4) . ?
C102 C92 1.476(4) 2_556 ?
C103 C104 1.380(4) . ?
C104 C105 1.378(4) . ?
C105 C106 1.386(4) . ?
C106 C112 1.466(4) 2_556 ?
N111 C112 1.320(4) . ?
N111 C115 1.380(3) . ?
C112 C106 1.466(4) 2_556 ?
C112 S113 1.709(3) . ?
S113 C114 1.695(3) . ?
C114 C115 1.363(4) . ?
C115 C121 1.477(4) . ?
C121 C126 1.391(4) . ?
C121 C122 1.402(4) . ?
C122 C123 1.385(4) . ?
C123 C124 1.377(5) . ?
C124 C125 1.393(5) . ?
C125 C126 1.388(5) . ?
B1 F1B 1.381(4) . ?
B1 F1D 1.387(5) . ?
B1 F1C 1.395(5) . ?
B1 F1A 1.395(4) . ?
B2 F2A 1.381(4) . ?
B2 F2D 1.391(4) . ?
B2 F2B 1.398(4) . ?
B2 F2C 1.407(4) . ?
B3 F3C 1.383(4) . ?
B3 F3B 1.385(4) . ?
B3 F3D 1.388(4) . ?
B3 F3A 1.398(5) . ?
